data_7057420
loop_
_publ_author_name
'Lobana, Tarlok S.'
'Aulakh, Jaspreet K.'
'Sood, Heena'
'Arora, Daljit S.'
'Garcia-Santos, Isabel'
'Kaur, Manpreet'
'Duff, Courtney E.'
'Jasinski, Jerry P.'

_publ_section_title
;
 Synthesis, structures and antimicrobial activity of copper derivatives of
 N-substituted imidazolidine-2-thiones: unusual bio-activity against
 Staphylococcus epidermidis and Enterococcus faecalis
;
_journal_issue 12
_journal_name_full 'New Journal of Chemistry'
_journal_page_first 9886
_journal_paper_doi 10.1039/C8NJ00206A
_journal_volume 42
_journal_year 2018
_chemical_formula_moiety 'C43 H44 Cu I N2 P2 S'
_chemical_formula_sum 'C43 H44 Cu I N2 P2 S'
_chemical_formula_weight 873.24
_space_group_crystal_system monoclinic
_space_group_IT_number 14
_space_group_name_Hall '-P 2yn'
_space_group_name_H-M_alt 'P 1 21/n 1'
_symmetry_space_group_name_Hall '-P 2yn'
_symmetry_space_group_name_H-M 'P 1 21/n 1'
_atom_sites_solution_hydrogens geom
_atom_sites_solution_primary direct
_audit_creation_date 2016-05-25
_audit_creation_method
;
Olex2 1.2
(compiled 2016.02.19 svn.r3266 for OlexSys, GUI svn.r5155)
;
_audit_update_record
;
2018-01-05 deposited with the CCDC.
2018-04-17 downloaded from the CCDC.
;
_cell_angle_alpha 90
_cell_angle_beta 105.562(2)
_cell_angle_gamma 90
_cell_formula_units_Z 4
_cell_length_a 12.8975(3)
_cell_length_b 21.2368(4)
_cell_length_c 15.1545(3)
_cell_measurement_reflns_used 7155
_cell_measurement_temperature 173(2)
_cell_measurement_theta_max 71.4380
_cell_measurement_theta_min 3.9930
_cell_volume 3998.68(15)
_computing_cell_refinement 'CrysAlisPro 1.171.38.41 (Rigaku OD, 2015)'
_computing_data_collection 'CrysAlisPro 1.171.38.41 (Rigaku OD, 2015)'
_computing_data_reduction 'CrysAlisPro 1.171.38.41 (Rigaku OD, 2015)'
_computing_molecular_graphics 'Olex2 (Dolomanov et al., 2009)'
_computing_publication_material 'Olex2 (Dolomanov et al., 2009)'
_computing_structure_refinement 'ShelXL (Sheldrick, 2015)'
_computing_structure_solution 'ShelXT (Sheldrick, 2015)'
_diffrn_ambient_temperature 173(2)
_diffrn_detector 'CCD plate'
_diffrn_detector_area_resol_mean 16.0416
_diffrn_detector_type Eos
_diffrn_measured_fraction_theta_full 1.000
_diffrn_measured_fraction_theta_max 0.985
_diffrn_measurement_details
;
List of Runs (angles in degrees, time in seconds):

  # Type    Start    End  Width  t~exp~   \w     \q     \k     \f   Frames
#--------------------------------------------------------------------------
  1  \w    -39.00  29.00   1.00    1.00    --  -33.50  77.00-120.00   68
  2  \w    -43.00  14.00   1.00    1.00    --  -33.50  57.00-180.00   57
  3  \w   -100.00 -25.00   1.00    1.00    --  -33.50 -37.00 -30.00   75
  4  \w    -50.00  34.00   1.00    1.00    --  -33.50  37.00 150.00   84
  5  \w     70.00  95.00   1.00    1.00    --   35.17 178.00  90.00   25
  6  \w    100.00 177.00   1.00    1.44    --  108.00 111.00 120.00   77
  7  \w    125.00 173.00   1.00    1.44    --  108.00  61.00 -30.00   48
  8  \w    114.00 174.00   1.00    1.44    --  108.00  45.00-150.00   60
  9  \w    109.00 175.00   1.00    1.44    --  108.00 111.00-120.00   66
 10  \w    105.00 170.00   1.00    1.44    --  108.00  45.00 -60.00   65
 11  \w     78.00 109.00   1.00    1.44    --  108.00 -94.00  90.00   31
 12  \w     51.00 122.00   1.00    1.44    --  108.00 -45.00 150.00   71
 13  \w     40.00 123.00   1.00    1.44    --  108.00 -45.00 -30.00   83
 14  \w     48.00 103.00   1.00    1.44    --  108.00 -94.00-180.00   55
 15  \w     49.00  83.00   1.00    1.44    --  108.00 -94.00 -30.00   34
;
_diffrn_measurement_device 'four-circle diffractometer'
_diffrn_measurement_device_type 'Rigaku Oxford Diffraction'
_diffrn_measurement_method '\w scans'
_diffrn_orient_matrix_type 'CrysAlisPro convention (1999,Acta A55,543-557)'
_diffrn_orient_matrix_UB_11 -0.0255324000
_diffrn_orient_matrix_UB_12 -0.0467197000
_diffrn_orient_matrix_UB_13 -0.0807303000
_diffrn_orient_matrix_UB_21 0.0879446000
_diffrn_orient_matrix_UB_22 0.0304689000
_diffrn_orient_matrix_UB_23 -0.0376077000
_diffrn_orient_matrix_UB_31 0.0836617000
_diffrn_orient_matrix_UB_32 -0.0461918000
_diffrn_orient_matrix_UB_33 0.0567434000
_diffrn_radiation_monochromator graphite
_diffrn_radiation_probe x-ray
_diffrn_radiation_type CuK\a
_diffrn_radiation_wavelength 1.54184
_diffrn_reflns_av_R_equivalents 0.0559
_diffrn_reflns_av_unetI/netI 0.0630
_diffrn_reflns_Laue_measured_fraction_full 1.000
_diffrn_reflns_Laue_measured_fraction_max 0.985
_diffrn_reflns_limit_h_max 15
_diffrn_reflns_limit_h_min -10
_diffrn_reflns_limit_k_max 23
_diffrn_reflns_limit_k_min -25
_diffrn_reflns_limit_l_max 18
_diffrn_reflns_limit_l_min -18
_diffrn_reflns_number 17017
_diffrn_reflns_point_group_measured_fraction_full 1.000
_diffrn_reflns_point_group_measured_fraction_max 0.985
_diffrn_reflns_theta_full 67.684
_diffrn_reflns_theta_max 71.319
_diffrn_reflns_theta_min 3.674
_diffrn_source 'fine-focus sealed X-ray tube'
_diffrn_source_type 'Enhance (Cu) X-ray Source'
_exptl_absorpt_coefficient_mu 8.317
_exptl_absorpt_correction_T_max 1.00000
_exptl_absorpt_correction_T_min 0.38310
_exptl_absorpt_correction_type multi-scan
_exptl_absorpt_process_details
;
CrysAlisPro 1.171.38.41 (Rigaku Oxford Diffraction, 2015)
Empirical absorption correction using spherical harmonics,
 implemented in SCALE3 ABSPACK scaling algorithm.
;
_exptl_crystal_colour 'clear colourless'
_exptl_crystal_colour_lustre clear
_exptl_crystal_colour_primary colourless
_exptl_crystal_density_diffrn 1.451
_exptl_crystal_description block
_exptl_crystal_F_000 1776
_exptl_crystal_size_max 0.52
_exptl_crystal_size_mid 0.31
_exptl_crystal_size_min 0.25
_refine_diff_density_max 2.065
_refine_diff_density_min -1.790
_refine_diff_density_rms 0.153
_refine_ls_extinction_coef 0.00040(5)
_refine_ls_extinction_expression Fc^*^=kFc[1+0.001xFc^2^\l^3^/sin(2\q)]^-1/4^
_refine_ls_extinction_method 'SHELXL-2014/7 (Sheldrick 2014'
_refine_ls_goodness_of_fit_ref 1.056
_refine_ls_hydrogen_treatment constr
_refine_ls_matrix_type full
_refine_ls_number_parameters 453
_refine_ls_number_reflns 7650
_refine_ls_number_restraints 0
_refine_ls_restrained_S_all 1.056
_refine_ls_R_factor_all 0.0570
_refine_ls_R_factor_gt 0.0522
_refine_ls_shift/su_max 0.003
_refine_ls_shift/su_mean 0.000
_refine_ls_structure_factor_coef Fsqd
_refine_ls_weighting_details 'w=1/[\s^2^(Fo^2^)+(0.0854P)^2^+2.5035P] where P=(Fo^2^+2Fc^2^)/3'
_refine_ls_weighting_scheme calc
_refine_ls_wR_factor_gt 0.1373
_refine_ls_wR_factor_ref 0.1427
_reflns_Friedel_coverage 0.000
_reflns_number_gt 6852
_reflns_number_total 7650
_reflns_threshold_expression 'I > 2\s(I)'
_cod_data_source_file c8nj00206a2.cif
_cod_data_source_block jpl-199
_cod_depositor_comments 'Adding full bibliography for 7057409--7057420.cif.'
_cod_original_cell_volume 3998.66(15)
_cod_database_code 7057420
_chemical_oxdiff_formula 'C44 H44 N2 O4 Cu'
_chemical_oxdiff_usercomment 'Lobana's JPL-199'
_shelx_space_group_comment
;
The symmetry employed for this shelxl refinement is uniquely defined
by the following loop, which should always be used as a source of
symmetry information in preference to the above space-group names.
They are only intended as comments.
;
_reflns_odcompleteness_completeness 99.96
_reflns_odcompleteness_iscentric 1
_reflns_odcompleteness_theta 68.13
_olex2_refinement_description
;
1. Fixed Uiso
 At 1.2 times of:
  All C(H) groups, All C(H,H) groups, All N(H) groups
 At 1.5 times of:
  All C(H,H,H) groups
2.a Secondary CH2 refined with riding coordinates:
 C2(H2A,H2B), C3(H3A,H3B), C4(H4A,H4B), C5(H5A,H5B), C6(H6A,H6B)
2.b Aromatic/amide H refined with riding coordinates:
 N1(H1), C9(H9), C10(H10), C11(H11), C12(H12), C13(H13), C15(H15), C16(H16),
 C17(H17), C18(H18), C19(H19), C21(H21), C22(H22), C23(H23), C24(H24), C25(H25),
  C27(H27), C28(H28), C29(H29), C30(H30), C31(H31), C33(H33), C34(H34),
 C35(H35), C36(H36), C37(H37), C39(H39), C40(H40), C41(H41), C42(H42), C43(H43)
2.c Idealised Me refined as rotating group:
 C7(H7A,H7B,H7C)
;
_shelx_shelxl_version_number 2014/7
_olex2_exptl_crystal_mounting_method 'nylon loop'
_olex2_submission_special_instructions 'No special instructions were received'
_oxdiff_exptl_absorpt_empirical_details
;
Empirical correction (ABSPACK) includes:
- Absorption correction using spherical harmonics
- Frame scaling
;
_oxdiff_exptl_absorpt_empirical_full_max 2.111
_oxdiff_exptl_absorpt_empirical_full_min 0.580

loop_
_space_group_symop_operation_xyz
'x, y, z'
'-x+1/2, y+1/2, -z+1/2'
'-x, -y, -z'
'x-1/2, -y-1/2, z-1/2'

loop_
_atom_site_label
_atom_site_type_symbol
_atom_site_fract_x
_atom_site_fract_y
_atom_site_fract_z
_atom_site_U_iso_or_equiv
_atom_site_adp_type
_atom_site_occupancy
_atom_site_site_symmetry_order
_atom_site_calc_flag
_atom_site_refinement_flags_posn
I1 I 0.67116(2) 0.75141(2) 0.26740(2) 0.02422(12) Uani 1 1 d .
Cu1 Cu 0.68167(4) 0.62944(2) 0.23237(3) 0.01234(15) Uani 1 1 d .
S1 S 0.56570(7) 0.60137(4) 0.08835(6) 0.0187(2) Uani 1 1 d .
P1 P 0.61167(7) 0.57690(4) 0.33482(5) 0.01078(19) Uani 1 1 d .
P2 P 0.85533(7) 0.61847(4) 0.22590(6) 0.01258(19) Uani 1 1 d .
N1 N 0.4379(3) 0.70152(17) 0.0908(3) 0.0295(8) Uani 1 1 d .
H1 H 0.4904 0.7235 0.1268 0.035 Uiso 1 1 calc R
N2 N 0.3539(3) 0.62041(17) 0.0166(2) 0.0232(7) Uani 1 1 d .
C1 C 0.4479(3) 0.64236(19) 0.0659(2) 0.0180(7) Uani 1 1 d .
C2 C 0.3297(4) 0.7257(2) 0.0514(4) 0.0404(12) Uani 1 1 d .
H2A H 0.3278 0.7555 0.0007 0.048 Uiso 1 1 calc R
H2B H 0.3012 0.7468 0.0982 0.048 Uiso 1 1 calc R
C3 C 0.2676(4) 0.6653(2) 0.0165(3) 0.0344(10) Uani 1 1 d .
H3A H 0.2244 0.6515 0.0579 0.041 Uiso 1 1 calc R
H3B H 0.2195 0.6711 -0.0459 0.041 Uiso 1 1 calc R
C4 C 0.3280(4) 0.5541(2) -0.0024(4) 0.0391(12) Uani 1 1 d .
H4A H 0.3881 0.5329 -0.0196 0.047 Uiso 1 1 calc R
H4B H 0.2627 0.5503 -0.0543 0.047 Uiso 1 1 calc R
C5 C 0.3079(5) 0.5211(3) 0.0864(3) 0.0477(14) Uani 1 1 d .
H5A H 0.3725 0.5267 0.1386 0.057 Uiso 1 1 calc R
H5B H 0.2468 0.5420 0.1023 0.057 Uiso 1 1 calc R
C6 C 0.2845(6) 0.4532(3) 0.0726(4) 0.0550(15) Uani 1 1 d .
H6A H 0.2139 0.4476 0.0271 0.066 Uiso 1 1 calc R
H6B H 0.3401 0.4332 0.0478 0.066 Uiso 1 1 calc R
C7 C 0.2823(6) 0.4221(3) 0.1584(4) 0.0580(16) Uani 1 1 d .
H7A H 0.2530 0.3795 0.1453 0.087 Uiso 1 1 calc GR
H7B H 0.2369 0.4464 0.1885 0.087 Uiso 1 1 calc GR
H7C H 0.3556 0.4197 0.1988 0.087 Uiso 1 1 calc GR
C8 C 0.4690(3) 0.59168(17) 0.3254(2) 0.0133(7) Uani 1 1 d .
C9 C 0.4280(3) 0.6512(2) 0.2997(3) 0.0236(8) Uani 1 1 d .
H9 H 0.4730 0.6828 0.2853 0.028 Uiso 1 1 calc R
C10 C 0.3208(4) 0.6649(3) 0.2950(3) 0.0361(11) Uani 1 1 d .
H10 H 0.2931 0.7059 0.2780 0.043 Uiso 1 1 calc R
C11 C 0.2547(3) 0.6187(3) 0.3149(3) 0.0377(12) Uani 1 1 d .
H11 H 0.1820 0.6282 0.3125 0.045 Uiso 1 1 calc R
C12 C 0.2943(3) 0.5592(2) 0.3382(3) 0.0317(10) Uani 1 1 d .
H12 H 0.2483 0.5273 0.3505 0.038 Uiso 1 1 calc R
C13 C 0.4006(3) 0.5454(2) 0.3439(3) 0.0229(8) Uani 1 1 d .
H13 H 0.4274 0.5041 0.3604 0.027 Uiso 1 1 calc R
C14 C 0.6160(3) 0.49065(16) 0.3323(2) 0.0143(7) Uani 1 1 d .
C15 C 0.5979(4) 0.46092(19) 0.2470(3) 0.0261(9) Uani 1 1 d .
H15 H 0.5851 0.4853 0.1926 0.031 Uiso 1 1 calc R
C16 C 0.5988(4) 0.3957(2) 0.2424(4) 0.0387(11) Uani 1 1 d .
H16 H 0.5867 0.3755 0.1846 0.046 Uiso 1 1 calc R
C17 C 0.6173(4) 0.3594(2) 0.3219(4) 0.0372(11) Uani 1 1 d .
H17 H 0.6178 0.3148 0.3183 0.045 Uiso 1 1 calc R
C18 C 0.6348(4) 0.3886(2) 0.4051(3) 0.0309(10) Uani 1 1 d .
H18 H 0.6476 0.3641 0.4593 0.037 Uiso 1 1 calc R
C19 C 0.6341(3) 0.45409(19) 0.4108(3) 0.0229(8) Uani 1 1 d .
H19 H 0.6460 0.4738 0.4690 0.028 Uiso 1 1 calc R
C20 C 0.6766(3) 0.59440(16) 0.4552(2) 0.0144(7) Uani 1 1 d .
C21 C 0.6215(3) 0.61181(19) 0.5180(2) 0.0209(8) Uani 1 1 d .
H21 H 0.5453 0.6153 0.4993 0.025 Uiso 1 1 calc R
C22 C 0.6775(4) 0.6243(2) 0.6090(3) 0.0311(10) Uani 1 1 d .
H22 H 0.6392 0.6365 0.6517 0.037 Uiso 1 1 calc R
C23 C 0.7873(4) 0.6189(2) 0.6366(3) 0.0318(10) Uani 1 1 d .
H23 H 0.8248 0.6273 0.6985 0.038 Uiso 1 1 calc R
C24 C 0.8435(3) 0.6013(2) 0.5753(3) 0.0333(10) Uani 1 1 d .
H24 H 0.9195 0.5970 0.5950 0.040 Uiso 1 1 calc R
C25 C 0.7883(3) 0.5899(2) 0.4838(3) 0.0285(9) Uani 1 1 d .
H25 H 0.8273 0.5791 0.4410 0.034 Uiso 1 1 calc R
C26 C 0.9566(3) 0.6383(2) 0.3322(2) 0.0188(7) Uani 1 1 d .
C27 C 0.9706(3) 0.7012(2) 0.3591(3) 0.0310(10) Uani 1 1 d .
H27 H 0.9313 0.7331 0.3202 0.037 Uiso 1 1 calc R
C28 C 1.0415(4) 0.7178(3) 0.4422(4) 0.0433(13) Uani 1 1 d .
H28 H 1.0507 0.7608 0.4595 0.052 Uiso 1 1 calc R
C29 C 1.0985(4) 0.6723(3) 0.4994(3) 0.0415(13) Uani 1 1 d .
H29 H 1.1465 0.6840 0.5564 0.050 Uiso 1 1 calc R
C30 C 1.0865(3) 0.6092(3) 0.4745(3) 0.0341(11) Uani 1 1 d .
H30 H 1.1261 0.5777 0.5140 0.041 Uiso 1 1 calc R
C31 C 1.0153(3) 0.5926(2) 0.3905(3) 0.0239(8) Uani 1 1 d .
H31 H 1.0068 0.5495 0.3732 0.029 Uiso 1 1 calc R
C32 C 0.8979(3) 0.54003(17) 0.2002(2) 0.0157(7) Uani 1 1 d .
C33 C 0.8625(3) 0.48886(19) 0.2428(3) 0.0225(8) Uani 1 1 d .
H33 H 0.8174 0.4961 0.2820 0.027 Uiso 1 1 calc R
C34 C 0.8926(4) 0.4281(2) 0.2285(3) 0.0301(9) Uani 1 1 d .
H34 H 0.8692 0.3940 0.2590 0.036 Uiso 1 1 calc R
C35 C 0.9560(4) 0.4164(2) 0.1704(4) 0.0400(12) Uani 1 1 d .
H35 H 0.9757 0.3745 0.1600 0.048 Uiso 1 1 calc R
C36 C 0.9910(4) 0.4669(3) 0.1267(4) 0.0398(11) Uani 1 1 d .
H36 H 1.0349 0.4592 0.0865 0.048 Uiso 1 1 calc R
C37 C 0.9622(3) 0.5282(2) 0.1418(3) 0.0288(9) Uani 1 1 d .
H37 H 0.9866 0.5622 0.1119 0.035 Uiso 1 1 calc R
C38 C 0.8927(3) 0.66850(17) 0.1409(2) 0.0162(7) Uani 1 1 d .
C39 C 0.9983(3) 0.6874(2) 0.1488(3) 0.0311(10) Uani 1 1 d .
H39 H 1.0536 0.6762 0.2017 0.037 Uiso 1 1 calc R
C40 C 1.0234(4) 0.7224(2) 0.0800(4) 0.0346(10) Uani 1 1 d .
H40 H 1.0957 0.7348 0.0860 0.042 Uiso 1 1 calc R
C41 C 0.9432(5) 0.7391(2) 0.0026(4) 0.0359(11) Uani 1 1 d .
H41 H 0.9606 0.7620 -0.0453 0.043 Uiso 1 1 calc R
C42 C 0.8379(4) 0.7225(2) -0.0045(3) 0.0338(10) Uani 1 1 d .
H42 H 0.7825 0.7351 -0.0566 0.041 Uiso 1 1 calc R
C43 C 0.8124(3) 0.68725(19) 0.0645(3) 0.0219(8) Uani 1 1 d .
H43 H 0.7397 0.6760 0.0591 0.026 Uiso 1 1 calc R

loop_
_atom_site_aniso_label
_atom_site_aniso_U_11
_atom_site_aniso_U_22
_atom_site_aniso_U_33
_atom_site_aniso_U_23
_atom_site_aniso_U_13
_atom_site_aniso_U_12
I1 0.03077(19) 0.01256(17) 0.02595(18) -0.00255(8) 0.00175(12) -0.00188(8)
Cu1 0.0145(3) 0.0137(3) 0.0082(2) 0.00173(18) 0.00196(19) 0.00002(18)
S1 0.0176(4) 0.0256(5) 0.0102(4) -0.0050(3) -0.0008(3) 0.0022(3)
P1 0.0138(4) 0.0127(4) 0.0064(4) 0.0013(3) 0.0036(3) 0.0023(3)
P2 0.0125(4) 0.0154(4) 0.0088(4) 0.0025(3) 0.0010(3) -0.0007(3)
N1 0.0303(19) 0.0235(18) 0.0288(18) -0.0056(15) -0.0025(15) 0.0030(15)
N2 0.0204(16) 0.0269(18) 0.0155(15) -0.0035(13) -0.0067(13) 0.0047(14)
C1 0.0231(18) 0.0262(19) 0.0023(13) 0.0051(13) -0.0008(13) 0.0027(15)
C2 0.033(3) 0.029(3) 0.053(3) -0.005(2) 0.000(2) 0.012(2)
C3 0.025(2) 0.033(2) 0.036(2) 0.0004(19) -0.0066(18) 0.0100(19)
C4 0.029(2) 0.033(3) 0.042(3) -0.016(2) -0.014(2) 0.0048(19)
C5 0.058(3) 0.061(4) 0.027(2) -0.017(2) 0.017(2) -0.020(3)
C6 0.078(4) 0.052(4) 0.037(3) -0.009(3) 0.019(3) -0.012(3)
C7 0.074(4) 0.060(4) 0.035(3) -0.003(3) 0.008(3) 0.001(3)
C8 0.0145(16) 0.0218(18) 0.0034(13) -0.0001(12) 0.0024(12) 0.0022(14)
C9 0.027(2) 0.025(2) 0.0212(18) 0.0061(15) 0.0096(15) 0.0058(16)
C10 0.032(2) 0.048(3) 0.030(2) 0.016(2) 0.0114(18) 0.023(2)
C11 0.019(2) 0.072(4) 0.024(2) 0.017(2) 0.0073(17) 0.019(2)
C12 0.021(2) 0.052(3) 0.023(2) 0.0081(19) 0.0076(16) -0.0014(19)
C13 0.0186(18) 0.033(2) 0.0157(17) 0.0061(16) 0.0029(14) -0.0005(16)
C14 0.0150(16) 0.0103(16) 0.0196(17) 0.0016(13) 0.0081(13) 0.0010(13)
C15 0.041(2) 0.0144(19) 0.026(2) -0.0015(15) 0.0142(18) -0.0003(17)
C16 0.058(3) 0.021(2) 0.041(3) -0.0126(19) 0.021(2) -0.003(2)
C17 0.042(3) 0.0118(19) 0.060(3) 0.002(2) 0.017(2) 0.0042(18)
C18 0.032(2) 0.018(2) 0.043(3) 0.0148(18) 0.0112(19) 0.0058(17)
C19 0.028(2) 0.0166(19) 0.0262(19) 0.0061(15) 0.0105(16) 0.0032(15)
C20 0.0211(17) 0.0137(16) 0.0075(14) 0.0044(12) 0.0023(13) -0.0004(13)
C21 0.027(2) 0.025(2) 0.0091(16) 0.0020(14) 0.0018(14) 0.0032(16)
C22 0.048(3) 0.033(2) 0.0106(17) 0.0013(16) 0.0050(18) 0.004(2)
C23 0.042(3) 0.033(2) 0.0126(17) 0.0049(16) -0.0066(17) -0.009(2)
C24 0.021(2) 0.052(3) 0.020(2) 0.0092(19) -0.0061(16) -0.0034(19)
C25 0.024(2) 0.043(3) 0.0168(19) 0.0035(18) 0.0040(16) -0.0017(19)
C26 0.0121(16) 0.031(2) 0.0129(16) -0.0006(14) 0.0019(13) -0.0004(15)
C27 0.024(2) 0.036(2) 0.030(2) -0.0102(19) 0.0016(17) -0.0024(18)
C28 0.030(2) 0.056(3) 0.039(3) -0.029(3) 0.001(2) -0.006(2)
C29 0.027(2) 0.074(4) 0.020(2) -0.017(2) -0.0003(17) -0.005(2)
C30 0.0171(19) 0.063(3) 0.0165(19) 0.003(2) -0.0056(16) 0.000(2)
C31 0.0170(17) 0.038(2) 0.0146(17) 0.0041(16) 0.0002(14) -0.0005(16)
C32 0.0164(17) 0.0138(17) 0.0135(16) -0.0001(13) -0.0017(13) 0.0027(13)
C33 0.0215(19) 0.021(2) 0.0228(18) 0.0033(15) 0.0019(15) 0.0000(16)
C34 0.030(2) 0.021(2) 0.032(2) 0.0009(17) -0.0053(18) 0.0013(17)
C35 0.035(2) 0.028(2) 0.044(3) -0.015(2) -0.011(2) 0.014(2)
C36 0.037(3) 0.041(3) 0.043(3) -0.008(2) 0.015(2) 0.012(2)
C37 0.031(2) 0.028(2) 0.029(2) -0.0003(17) 0.0124(18) 0.0061(18)
C38 0.0197(17) 0.0144(17) 0.0157(16) 0.0022(13) 0.0069(14) -0.0014(14)
C39 0.0185(19) 0.038(2) 0.037(2) 0.015(2) 0.0073(17) 0.0034(17)
C40 0.030(2) 0.032(3) 0.048(3) 0.012(2) 0.022(2) 0.0025(19)
C41 0.052(3) 0.030(2) 0.033(2) 0.012(2) 0.025(2) 0.001(2)
C42 0.048(3) 0.035(3) 0.0173(19) 0.0109(18) 0.0070(18) -0.004(2)
C43 0.0246(19) 0.023(2) 0.0157(16) 0.0006(15) 0.0018(14) -0.0065(16)

loop_
_atom_type_symbol
_atom_type_description
_atom_type_scat_dispersion_real
_atom_type_scat_dispersion_imag
_atom_type_scat_source
C C 0.0181 0.0091 'International Tables Vol C Tables 4.2.6.8 and 6.1.1.4'
H H 0.0000 0.0000 'International Tables Vol C Tables 4.2.6.8 and 6.1.1.4'
Cu Cu -1.9646 0.5888 'International Tables Vol C Tables 4.2.6.8 and 6.1.1.4'
I I -0.3257 6.8362 'International Tables Vol C Tables 4.2.6.8 and 6.1.1.4'
N N 0.0311 0.0180 'International Tables Vol C Tables 4.2.6.8 and 6.1.1.4'
P P 0.2955 0.4335 'International Tables Vol C Tables 4.2.6.8 and 6.1.1.4'
S S 0.3331 0.5567 'International Tables Vol C Tables 4.2.6.8 and 6.1.1.4'

loop_
_geom_angle_atom_site_label_1
_geom_angle_atom_site_label_2
_geom_angle_atom_site_label_3
_geom_angle
S1 Cu1 I1 112.12(3)
P1 Cu1 I1 106.85(3)
P1 Cu1 S1 103.67(4)
P2 Cu1 I1 102.22(3)
P2 Cu1 S1 108.64(4)
P2 Cu1 P1 123.44(4)
C1 S1 Cu1 111.35(13)
C8 P1 Cu1 115.75(11)
C14 P1 Cu1 116.99(11)
C14 P1 C8 101.82(16)
C20 P1 Cu1 114.81(12)
C20 P1 C8 102.96(15)
C20 P1 C14 102.43(16)
C26 P2 Cu1 114.61(12)
C26 P2 C38 103.00(17)
C32 P2 Cu1 117.17(12)
C32 P2 C26 102.27(17)
C32 P2 C38 103.22(17)
C38 P2 Cu1 114.69(12)
C1 N1 H1 124.1
C1 N1 C2 111.9(4)
C2 N1 H1 124.1
C1 N2 C3 110.5(3)
C1 N2 C4 125.2(3)
C4 N2 C3 119.7(4)
N1 C1 S1 125.2(3)
N2 C1 S1 124.3(3)
N2 C1 N1 110.4(3)
N1 C2 H2A 111.4
N1 C2 H2B 111.4
N1 C2 C3 101.6(4)
H2A C2 H2B 109.3
C3 C2 H2A 111.4
C3 C2 H2B 111.4
N2 C3 C2 102.6(4)
N2 C3 H3A 111.2
N2 C3 H3B 111.2
C2 C3 H3A 111.2
C2 C3 H3B 111.2
H3A C3 H3B 109.2
N2 C4 H4A 109.7
N2 C4 H4B 109.7
N2 C4 C5 109.8(4)
H4A C4 H4B 108.2
C5 C4 H4A 109.7
C5 C4 H4B 109.7
C4 C5 H5A 109.1
C4 C5 H5B 109.1
H5A C5 H5B 107.8
C6 C5 C4 112.5(4)
C6 C5 H5A 109.1
C6 C5 H5B 109.1
C5 C6 H6A 109.3
C5 C6 H6B 109.3
H6A C6 H6B 108.0
C7 C6 C5 111.4(5)
C7 C6 H6A 109.3
C7 C6 H6B 109.3
C6 C7 H7A 109.5
C6 C7 H7B 109.5
C6 C7 H7C 109.5
H7A C7 H7B 109.5
H7A C7 H7C 109.5
H7B C7 H7C 109.5
C9 C8 P1 118.5(3)
C9 C8 C13 118.9(3)
C13 C8 P1 122.5(3)
C8 C9 H9 119.9
C8 C9 C10 120.2(4)
C10 C9 H9 119.9
C9 C10 H10 120.0
C11 C10 C9 120.1(4)
C11 C10 H10 120.0
C10 C11 H11 120.0
C12 C11 C10 120.0(4)
C12 C11 H11 120.0
C11 C12 H12 119.8
C11 C12 C13 120.4(4)
C13 C12 H12 119.8
C8 C13 H13 119.8
C12 C13 C8 120.4(4)
C12 C13 H13 119.8
C15 C14 P1 118.1(3)
C19 C14 P1 122.7(3)
C19 C14 C15 119.2(3)
C14 C15 H15 120.2
C16 C15 C14 119.7(4)
C16 C15 H15 120.2
C15 C16 H16 119.7
C15 C16 C17 120.6(4)
C17 C16 H16 119.7
C16 C17 H17 120.2
C18 C17 C16 119.6(4)
C18 C17 H17 120.2
C17 C18 H18 119.8
C17 C18 C19 120.5(4)
C19 C18 H18 119.8
C14 C19 C18 120.5(4)
C14 C19 H19 119.8
C18 C19 H19 119.8
C21 C20 P1 123.9(3)
C21 C20 C25 119.0(3)
C25 C20 P1 117.1(3)
C20 C21 H21 119.9
C20 C21 C22 120.3(4)
C22 C21 H21 119.9
C21 C22 H22 119.9
C23 C22 C21 120.2(4)
C23 C22 H22 119.9
C22 C23 H23 119.8
C22 C23 C24 120.4(4)
C24 C23 H23 119.8
C23 C24 H24 120.1
C23 C24 C25 119.7(4)
C25 C24 H24 120.1
C20 C25 C24 120.4(4)
C20 C25 H25 119.8
C24 C25 H25 119.8
C27 C26 P2 118.9(3)
C31 C26 P2 122.5(3)
C31 C26 C27 118.5(4)
C26 C27 H27 119.7
C28 C27 C26 120.7(5)
C28 C27 H27 119.7
C27 C28 H28 119.8
C29 C28 C27 120.4(5)
C29 C28 H28 119.8
C28 C29 H29 119.8
C28 C29 C30 120.4(4)
C30 C29 H29 119.8
C29 C30 H30 120.4
C29 C30 C31 119.2(5)
C31 C30 H30 120.4
C26 C31 C30 120.9(4)
C26 C31 H31 119.5
C30 C31 H31 119.5
C33 C32 P2 117.1(3)
C37 C32 P2 124.4(3)
C37 C32 C33 118.5(4)
C32 C33 H33 119.6
C34 C33 C32 120.9(4)
C34 C33 H33 119.6
C33 C34 H34 119.7
C35 C34 C33 120.5(4)
C35 C34 H34 119.7
C34 C35 H35 120.3
C34 C35 C36 119.3(4)
C36 C35 H35 120.3
C35 C36 H36 119.8
C37 C36 C35 120.4(4)
C37 C36 H36 119.8
C32 C37 H37 119.8
C36 C37 C32 120.4(4)
C36 C37 H37 119.8
C39 C38 P2 122.8(3)
C43 C38 P2 118.4(3)
C43 C38 C39 118.8(4)
C38 C39 H39 119.7
C40 C39 C38 120.6(4)
C40 C39 H39 119.7
C39 C40 H40 120.0
C39 C40 C41 120.1(4)
C41 C40 H40 120.0
C40 C41 H41 120.1
C42 C41 C40 119.7(4)
C42 C41 H41 120.1
C41 C42 H42 119.8
C41 C42 C43 120.3(4)
C43 C42 H42 119.8
C38 C43 C42 120.4(4)
C38 C43 H43 119.8
C42 C43 H43 119.8

loop_
_geom_bond_atom_site_label_1
_geom_bond_atom_site_label_2
_geom_bond_distance
I1 Cu1 2.6548(5)
Cu1 S1 2.3673(9)
Cu1 P1 2.2853(9)
Cu1 P2 2.2800(10)
S1 C1 1.704(4)
P1 C8 1.834(3)
P1 C14 1.833(4)
P1 C20 1.830(3)
P2 C26 1.830(4)
P2 C32 1.828(4)
P2 C38 1.831(4)
N1 H1 0.8800
N1 C1 1.328(5)
N1 C2 1.456(6)
N2 C1 1.327(5)
N2 C3 1.465(5)
N2 C4 1.458(6)
C2 H2A 0.9900
C2 H2B 0.9900
C2 C3 1.529(7)
C3 H3A 0.9900
C3 H3B 0.9900
C4 H4A 0.9900
C4 H4B 0.9900
C4 C5 1.599(8)
C5 H5A 0.9900
C5 H5B 0.9900
C5 C6 1.476(8)
C6 H6A 0.9900
C6 H6B 0.9900
C6 C7 1.465(8)
C7 H7A 0.9800
C7 H7B 0.9800
C7 H7C 0.9800
C8 C9 1.386(5)
C8 C13 1.399(5)
C9 H9 0.9500
C9 C10 1.396(6)
C10 H10 0.9500
C10 C11 1.384(8)
C11 H11 0.9500
C11 C12 1.374(7)
C12 H12 0.9500
C12 C13 1.382(6)
C13 H13 0.9500
C14 C15 1.401(5)
C14 C19 1.387(5)
C15 H15 0.9500
C15 C16 1.388(6)
C16 H16 0.9500
C16 C17 1.395(7)
C17 H17 0.9500
C17 C18 1.369(7)
C18 H18 0.9500
C18 C19 1.393(6)
C19 H19 0.9500
C20 C21 1.382(5)
C20 C25 1.391(6)
C21 H21 0.9500
C21 C22 1.399(5)
C22 H22 0.9500
C22 C23 1.370(7)
C23 H23 0.9500
C23 C24 1.374(7)
C24 H24 0.9500
C24 C25 1.399(6)
C25 H25 0.9500
C26 C27 1.395(6)
C26 C31 1.392(6)
C27 H27 0.9500
C27 C28 1.388(6)
C28 H28 0.9500
C28 C29 1.373(8)
C29 H29 0.9500
C29 C30 1.389(8)
C30 H30 0.9500
C30 C31 1.400(5)
C31 H31 0.9500
C32 C33 1.401(5)
C32 C37 1.390(6)
C33 H33 0.9500
C33 C34 1.382(6)
C34 H34 0.9500
C34 C35 1.375(8)
C35 H35 0.9500
C35 C36 1.396(8)
C36 H36 0.9500
C36 C37 1.389(6)
C37 H37 0.9500
C38 C39 1.395(5)
C38 C43 1.389(5)
C39 H39 0.9500
C39 C40 1.387(6)
C40 H40 0.9500
C40 C41 1.387(7)
C41 H41 0.9500
C41 C42 1.379(7)
C42 H42 0.9500
C42 C43 1.394(6)
C43 H43 0.9500

loop_
_geom_hbond_atom_site_label_D
_geom_hbond_atom_site_label_H
_geom_hbond_atom_site_label_A
_geom_hbond_distance_DH
_geom_hbond_distance_HA
_geom_hbond_distance_DA
_geom_hbond_angle_DHA
_geom_hbond_site_symmetry_A
C4 H4A S1 0.99 3.15 3.929(5) 136.9 3_665
C6 H6B S1 0.99 2.76 3.681(6) 155.0 3_665
C15 H15 S1 0.95 2.90 3.783(4) 154.8 .
C43 H43 S1 0.95 2.88 3.768(4) 156.7 .

loop_
_geom_torsion_atom_site_label_1
_geom_torsion_atom_site_label_2
_geom_torsion_atom_site_label_3
_geom_torsion_atom_site_label_4
_geom_torsion
Cu1 S1 C1 N1 34.9(4)
Cu1 S1 C1 N2 -148.9(3)
Cu1 P1 C8 C9 -34.4(3)
Cu1 P1 C8 C13 146.2(3)
Cu1 P1 C14 C15 -37.6(3)
Cu1 P1 C14 C19 143.8(3)
Cu1 P1 C20 C21 128.9(3)
Cu1 P1 C20 C25 -50.8(3)
Cu1 P2 C26 C27 -70.9(3)
Cu1 P2 C26 C31 104.5(3)
Cu1 P2 C32 C33 -41.5(3)
Cu1 P2 C32 C37 138.5(3)
Cu1 P2 C38 C39 154.5(3)
Cu1 P2 C38 C43 -26.9(3)
P1 C8 C9 C10 -177.7(3)
P1 C8 C13 C12 178.2(3)
P1 C14 C15 C16 -178.9(4)
P1 C14 C19 C18 178.9(3)
P1 C20 C21 C22 179.9(3)
P1 C20 C25 C24 -178.7(4)
P2 C26 C27 C28 175.7(4)
P2 C26 C31 C30 -175.3(3)
P2 C32 C33 C34 -178.8(3)
P2 C32 C37 C36 179.6(4)
P2 C38 C39 C40 176.3(4)
P2 C38 C43 C42 -176.5(3)
N1 C2 C3 N2 -16.2(5)
N2 C4 C5 C6 -178.3(5)
C1 N1 C2 C3 13.2(5)
C1 N2 C3 C2 15.4(5)
C1 N2 C4 C5 76.1(6)
C2 N1 C1 S1 172.6(3)
C2 N1 C1 N2 -4.1(5)
C3 N2 C1 S1 175.5(3)
C3 N2 C1 N1 -7.8(5)
C3 N2 C4 C5 -77.6(5)
C4 N2 C1 S1 19.8(6)
C4 N2 C1 N1 -163.5(4)
C4 N2 C3 C2 172.7(4)
C4 C5 C6 C7 171.5(5)
C8 P1 C14 C15 89.6(3)
C8 P1 C14 C19 -89.0(3)
C8 P1 C20 C21 2.2(4)
C8 P1 C20 C25 -177.5(3)
C8 C9 C10 C11 -0.7(7)
C9 C8 C13 C12 -1.2(6)
C9 C10 C11 C12 -0.9(7)
C10 C11 C12 C13 1.4(7)
C11 C12 C13 C8 -0.4(6)
C13 C8 C9 C10 1.7(6)
C14 P1 C8 C9 -162.4(3)
C14 P1 C8 C13 18.2(3)
C14 P1 C20 C21 -103.3(3)
C14 P1 C20 C25 77.1(3)
C14 C15 C16 C17 0.1(7)
C15 C14 C19 C18 0.4(6)
C15 C16 C17 C18 0.0(8)
C16 C17 C18 C19 0.1(7)
C17 C18 C19 C14 -0.3(7)
C19 C14 C15 C16 -0.3(6)
C20 P1 C8 C9 91.7(3)
C20 P1 C8 C13 -87.7(3)
C20 P1 C14 C15 -164.1(3)
C20 P1 C14 C19 17.3(3)
C20 C21 C22 C23 -0.4(7)
C21 C20 C25 C24 1.7(6)
C21 C22 C23 C24 0.1(7)
C22 C23 C24 C25 1.0(7)
C23 C24 C25 C20 -2.0(7)
C25 C20 C21 C22 -0.5(6)
C26 P2 C32 C33 84.7(3)
C26 P2 C32 C37 -95.3(4)
C26 P2 C38 C39 29.3(4)
C26 P2 C38 C43 -152.1(3)
C26 C27 C28 C29 -0.4(7)
C27 C26 C31 C30 0.2(6)
C27 C28 C29 C30 0.5(8)
C28 C29 C30 C31 -0.2(7)
C29 C30 C31 C26 -0.1(6)
C31 C26 C27 C28 0.1(6)
C32 P2 C26 C27 161.2(3)
C32 P2 C26 C31 -23.3(4)
C32 P2 C38 C39 -76.9(4)
C32 P2 C38 C43 101.7(3)
C32 C33 C34 C35 -1.5(6)
C33 C32 C37 C36 -0.4(6)
C33 C34 C35 C36 0.8(7)
C34 C35 C36 C37 0.0(7)
C35 C36 C37 C32 -0.2(7)
C37 C32 C33 C34 1.2(6)
C38 P2 C26 C27 54.4(4)
C38 P2 C26 C31 -130.2(3)
C38 P2 C32 C33 -168.6(3)
C38 P2 C32 C37 11.4(4)
C38 C39 C40 C41 0.2(8)
C39 C38 C43 C42 2.2(6)
C39 C40 C41 C42 1.9(8)
C40 C41 C42 C43 -1.9(8)
C41 C42 C43 C38 -0.1(7)
C43 C38 C39 C40 -2.2(7)

loop_
_smtbx_masks_void_nr
_smtbx_masks_void_average_x
_smtbx_masks_void_average_y
_smtbx_masks_void_average_z
_smtbx_masks_void_volume
_smtbx_masks_void_count_electrons
1 -0.130 0.210 0.713 18.7 1.5
2 0.078 0.287 0.225 7.2 0.0
3 -0.078 0.713 0.775 7.2 0.0
4 0.130 0.790 0.287 18.7 1.4
5 0.370 0.290 0.213 18.7 1.5
6 0.422 0.787 0.275 7.2 0.0
7 0.578 0.213 0.725 7.2 0.0
8 0.630 0.710 0.787 18.7 1.4
